data_7046578
loop_
_publ_author_name
'Wang, Jinhui'
'Delavaux-Nicot, B\'eatrice'
'Wolff, Mariusz'
'Mallet-Ladeira, Sonia'
'M\'etivier, R\'emi'
'Benoist, Eric'
'Fery-Forgues, Suzanne'

_publ_section_title
;
 The unsuspected influence of the pyridyl-triazole ligand isomerism upon
 the electronic properties of tricarbonyl rhenium complexes: an
 experimental and theoretical insight.
;
_journal_issue 24
_journal_name_full 'Dalton transactions (Cambridge, England : 2003)'
_journal_page_first 8087
_journal_page_last 8099
_journal_paper_doi 10.1039/c8dt01120f
_journal_volume 47
_journal_year 2018
_chemical_compound_source 'synthesis as described'
_chemical_formula_moiety 'C23 H13 Cl N5 O4 Re, C3 H6 O '
_chemical_formula_sum 'C26 H19 Cl N5 O5 Re'
_chemical_formula_weight 703.12
_space_group_IT_number 14
_space_group_name_Hall '-P 2ybc'
_space_group_name_H-M_alt 'P 1 21/c 1'
_symmetry_cell_setting monoclinic
_symmetry_Int_Tables_number 14
_symmetry_space_group_name_Hall '-P 2ybc'
_symmetry_space_group_name_H-M 'P 1 21/c 1'
_atom_sites_solution_hydrogens geom
_atom_sites_solution_primary direct
_atom_sites_solution_secondary difmap
_audit_update_record
;
2017-06-13 deposited with the CCDC.
2018-05-25 downloaded from the CCDC.
;
_cell_angle_alpha 90
_cell_angle_beta 91.552(3)
_cell_angle_gamma 90
_cell_formula_units_Z 4
_cell_length_a 6.6979(5)
_cell_length_b 19.6258(13)
_cell_length_c 19.4187(13)
_cell_measurement_reflns_used 5227
_cell_measurement_temperature 193(2)
_cell_measurement_theta_max 22.06
_cell_measurement_theta_min 3.21
_cell_measurement_wavelength 0.71073
_cell_volume 2551.7(3)
_computing_cell_refinement 'APEX2 and SAINT'
_computing_data_collection APEX2
_computing_data_reduction SAINT
_computing_molecular_graphics 'Ortep-3 for Windows (Farrugia, 1997)'
_computing_publication_material 'WinGX publication routines (Farrugia, 1999)'
_computing_structure_refinement 'SHELXL-97 (Sheldrick, 2008)'
_computing_structure_solution 'SHELXS-97 (Sheldrick, 2008)'
_diffrn_ambient_temperature 193(2)
_diffrn_measured_fraction_theta_full 0.996
_diffrn_measured_fraction_theta_max 0.996
_diffrn_measurement_device_type 'Bruker Kappa APEX II Quazar'
_diffrn_measurement_method 'phi and omega scans'
_diffrn_radiation_monochromator 'multilayer optics'
_diffrn_radiation_probe x-ray
_diffrn_radiation_source 'microfocus sealed tube'
_diffrn_radiation_type MoK\a
_diffrn_radiation_wavelength 0.71073
_diffrn_reflns_av_R_equivalents 0.0731
_diffrn_reflns_av_unetI/netI 0.0636
_diffrn_reflns_limit_h_max 7
_diffrn_reflns_limit_h_min -7
_diffrn_reflns_limit_k_max 23
_diffrn_reflns_limit_k_min -23
_diffrn_reflns_limit_l_max 23
_diffrn_reflns_limit_l_min -21
_diffrn_reflns_number 28067
_diffrn_reflns_theta_full 25.02
_diffrn_reflns_theta_max 25.02
_diffrn_reflns_theta_min 3.65
_diffrn_standards_decay_% 0
_diffrn_standards_interval_count 0
_diffrn_standards_interval_time 0
_diffrn_standards_number 0
_exptl_absorpt_coefficient_mu 4.914
_exptl_absorpt_correction_T_max 0.7457
_exptl_absorpt_correction_T_min 0.6129
_exptl_absorpt_correction_type multi-scan
_exptl_absorpt_process_details 'SADABS (Bruker-AXS)'
_exptl_crystal_colour colourless
_exptl_crystal_density_diffrn 1.83
_exptl_crystal_density_method 'not measured'
_exptl_crystal_description needle
_exptl_crystal_F_000 1368
_exptl_crystal_size_max 0.38
_exptl_crystal_size_mid 0.02
_exptl_crystal_size_min 0.02
_refine_diff_density_max 0.666
_refine_diff_density_min -0.868
_refine_diff_density_rms 0.144
_refine_ls_extinction_method none
_refine_ls_goodness_of_fit_ref 1.029
_refine_ls_hydrogen_treatment constr
_refine_ls_matrix_type full
_refine_ls_number_parameters 345
_refine_ls_number_reflns 4484
_refine_ls_number_restraints 0
_refine_ls_restrained_S_all 1.029
_refine_ls_R_factor_all 0.0613
_refine_ls_R_factor_gt 0.0354
_refine_ls_shift/su_max 0.002
_refine_ls_shift/su_mean 0
_refine_ls_structure_factor_coef Fsqd
_refine_ls_weighting_details 'calc w=1/[\s^2^(Fo^2^)+(0.0259P)^2^+1.0384P] where P=(Fo^2^+2Fc^2^)/3'
_refine_ls_weighting_scheme calc
_refine_ls_wR_factor_gt 0.0612
_refine_ls_wR_factor_ref 0.0681
_reflns_number_gt 3326
_reflns_number_total 4484
_reflns_threshold_expression >2sigma(I)
_cod_data_source_file c8dt01120f2.cif
_cod_data_source_block ReL2
_cod_depositor_comments 'Adding full bibliography for 7046577--7046578.cif.'
_cod_original_sg_symbol_H-M 'P 21/c'
_cod_database_code 7046578

loop_
_symmetry_equiv_pos_as_xyz
'x, y, z'
'-x, y+1/2, -z+1/2'
'-x, -y, -z'
'x, -y-1/2, z-1/2'

loop_
_atom_site_label
_atom_site_type_symbol
_atom_site_fract_x
_atom_site_fract_y
_atom_site_fract_z
_atom_site_U_iso_or_equiv
_atom_site_adp_type
_atom_site_occupancy
_atom_site_symmetry_multiplicity
_atom_site_calc_flag
_atom_site_refinement_flags
C1 C 0.0419(9) 0.2914(4) 0.7284(3) 0.0289(16) Uani 1 1 d .
C2 C 0.0116(9) 0.4182(3) 0.7803(3) 0.0323(16) Uani 1 1 d .
C3 C 0.3772(9) 0.3573(3) 0.7790(3) 0.0318(16) Uani 1 1 d .
C4 C -0.1902(8) 0.4350(3) 0.6200(3) 0.0286(15) Uani 1 1 d .
H4 H -0.2463 0.4455 0.6631 0.034 Uiso 1 1 calc R
C5 C -0.2938(9) 0.4546(3) 0.5611(3) 0.0335(16) Uani 1 1 d .
H5 H -0.4177 0.4779 0.5639 0.04 Uiso 1 1 calc R
C6 C -0.2140(8) 0.4398(3) 0.4974(3) 0.0324(16) Uani 1 1 d .
H6 H -0.2809 0.4534 0.4559 0.039 Uiso 1 1 calc R
C7 C -0.0374(8) 0.4052(3) 0.4960(3) 0.0289(15) Uani 1 1 d .
H7 H 0.0199 0.3937 0.4533 0.035 Uiso 1 1 calc R
C8 C 0.0572(8) 0.3871(3) 0.5576(3) 0.0224(13) Uani 1 1 d .
C9 C 0.2447(8) 0.3503(3) 0.5614(3) 0.0196(13) Uani 1 1 d .
C10 C 0.3644(8) 0.3203(3) 0.5136(3) 0.0250(14) Uani 1 1 d .
H10 H 0.3441 0.3195 0.465 0.03 Uiso 1 1 calc R
C11 C 0.6877(8) 0.2587(3) 0.5246(3) 0.0224(14) Uani 1 1 d .
C12 C 0.7144(8) 0.2586(3) 0.4536(3) 0.0320(16) Uani 1 1 d .
H12 H 0.6183 0.2799 0.4238 0.038 Uiso 1 1 calc R
C13 C 0.8796(9) 0.2278(3) 0.4263(3) 0.0348(16) Uani 1 1 d .
H13 H 0.8988 0.2277 0.378 0.042 Uiso 1 1 calc R
C14 C 1.0153(8) 0.1974(3) 0.4705(3) 0.0251(14) Uani 1 1 d .
C15 C 0.9817(8) 0.1981(3) 0.5404(3) 0.0239(14) Uani 1 1 d .
C16 C 0.8186(7) 0.2278(3) 0.5700(3) 0.0219(13) Uani 1 1 d .
H16 H 0.7986 0.227 0.6183 0.026 Uiso 1 1 calc R
C17 C 1.2544(8) 0.1433(3) 0.5193(3) 0.0261(15) Uani 1 1 d .
C18 C 1.4343(8) 0.1048(3) 0.5380(3) 0.0274(15) Uani 1 1 d .
C19 C 1.5725(8) 0.0904(3) 0.4870(3) 0.0289(15) Uani 1 1 d .
H19 H 1.5482 0.1053 0.441 0.035 Uiso 1 1 calc R
C20 C 1.7431(9) 0.0546(3) 0.5039(3) 0.0346(16) Uani 1 1 d .
H20 H 1.836 0.0444 0.4692 0.042 Uiso 1 1 calc R
C21 C 1.7807(9) 0.0333(3) 0.5710(4) 0.0405(18) Uani 1 1 d .
H21 H 1.9008 0.0098 0.5828 0.049 Uiso 1 1 calc R
C22 C 1.6425(10) 0.0465(4) 0.6207(3) 0.0447(19) Uani 1 1 d .
H22 H 1.6651 0.0308 0.6665 0.054 Uiso 1 1 calc R
C23 C 1.4713(9) 0.0826(3) 0.6038(3) 0.0362(17) Uani 1 1 d .
H23 H 1.3778 0.0922 0.6384 0.043 Uiso 1 1 calc R
C24 C 0.2986(11) 0.3625(4) 0.3058(4) 0.0477(19) Uani 1 1 d .
C25 C 0.4690(11) 0.3305(4) 0.2687(4) 0.060(2) Uani 1 1 d .
H25A H 0.5686 0.3655 0.2587 0.089 Uiso 1 1 calc R
H25B H 0.4189 0.3103 0.2255 0.089 Uiso 1 1 calc R
H25C H 0.5305 0.295 0.2977 0.089 Uiso 1 1 calc R
C26 C 0.1616(12) 0.4084(4) 0.2664(4) 0.060(2) Uani 1 1 d .
H26A H 0.0587 0.4256 0.2968 0.089 Uiso 1 1 calc R
H26B H 0.0981 0.3832 0.2281 0.089 Uiso 1 1 calc R
H26C H 0.2375 0.4468 0.2482 0.089 Uiso 1 1 calc R
N1 N 1.1923(7) 0.1616(3) 0.4583(2) 0.0300(12) Uani 1 1 d .
N2 N -0.0170(6) 0.4023(2) 0.6201(2) 0.0235(12) Uani 1 1 d .
N3 N 0.3310(6) 0.3377(2) 0.6244(2) 0.0215(11) Uani 1 1 d .
N4 N 0.4976(6) 0.3032(2) 0.6183(2) 0.0237(11) Uani 1 1 d .
N5 N 0.5159(6) 0.2925(2) 0.5503(2) 0.0232(11) Uani 1 1 d .
O1 O -0.0315(8) 0.2455(3) 0.7415(3) 0.0523(14) Uani 1 1 d .
O2 O -0.0886(6) 0.4402(2) 0.8216(2) 0.0438(12) Uani 1 1 d .
O3 O 0.5036(7) 0.3439(3) 0.8180(2) 0.0499(13) Uani 1 1 d .
O4 O 1.1365(5) 0.1634(2) 0.57310(18) 0.0259(10) Uani 1 1 d .
O5 O 0.2731(9) 0.3518(3) 0.3656(3) 0.085(2) Uani 1 1 d .
Cl1 Cl 0.3324(2) 0.48803(9) 0.68281(9) 0.0396(4) Uani 1 1 d .
Re1 Re 0.17365(3) 0.377705(13) 0.711008(12) 0.02389(9) Uani 1 1 d .

loop_
_atom_site_aniso_label
_atom_site_aniso_U_11
_atom_site_aniso_U_22
_atom_site_aniso_U_33
_atom_site_aniso_U_23
_atom_site_aniso_U_13
_atom_site_aniso_U_12
C1 0.032(4) 0.047(5) 0.008(3) 0.006(4) -0.001(3) 0.001(3)
C2 0.024(4) 0.040(4) 0.033(4) 0.003(4) -0.001(3) -0.003(3)
C3 0.034(4) 0.036(4) 0.026(4) -0.007(3) 0.011(3) 0.002(3)
C4 0.025(3) 0.028(4) 0.033(4) -0.009(3) 0.005(3) -0.003(3)
C5 0.027(3) 0.036(4) 0.037(4) 0.001(4) -0.001(3) 0.010(3)
C6 0.023(3) 0.042(4) 0.032(4) 0.003(4) 0.001(3) 0.002(3)
C7 0.028(3) 0.032(4) 0.027(4) 0.001(3) -0.002(3) 0.000(3)
C8 0.025(3) 0.017(3) 0.026(3) -0.005(3) 0.004(2) -0.002(2)
C9 0.022(3) 0.021(3) 0.016(3) 0.000(3) -0.001(2) -0.002(2)
C10 0.025(3) 0.029(4) 0.021(3) 0.000(3) -0.002(3) 0.003(3)
C11 0.020(3) 0.021(3) 0.026(4) -0.006(3) 0.005(3) 0.003(2)
C12 0.037(4) 0.039(4) 0.019(4) 0.001(3) -0.004(3) 0.006(3)
C13 0.038(4) 0.044(4) 0.023(4) -0.003(3) 0.001(3) 0.009(3)
C14 0.028(3) 0.031(4) 0.017(3) -0.007(3) 0.010(3) -0.002(3)
C15 0.021(3) 0.023(3) 0.027(4) -0.004(3) 0.000(3) -0.002(2)
C16 0.022(3) 0.026(3) 0.017(3) -0.005(3) 0.003(2) -0.004(3)
C17 0.024(3) 0.027(4) 0.027(4) -0.008(3) 0.008(3) 0.002(2)
C18 0.029(3) 0.018(4) 0.035(4) -0.001(3) -0.002(3) 0.002(2)
C19 0.030(4) 0.027(4) 0.029(4) -0.007(3) 0.008(3) 0.003(3)
C20 0.031(4) 0.035(4) 0.038(4) -0.004(4) 0.013(3) 0.001(3)
C21 0.034(4) 0.040(4) 0.048(5) -0.004(4) 0.004(3) 0.013(3)
C22 0.055(5) 0.051(5) 0.028(4) 0.005(4) -0.005(3) 0.010(4)
C23 0.034(4) 0.045(4) 0.030(4) -0.004(4) 0.006(3) 0.015(3)
C24 0.072(5) 0.044(5) 0.028(4) 0.005(4) 0.007(4) -0.005(4)
C25 0.080(6) 0.047(5) 0.052(5) 0.003(5) 0.008(4) 0.018(4)
C26 0.086(6) 0.047(5) 0.046(5) 0.008(4) 0.004(4) 0.009(4)
N1 0.029(3) 0.034(3) 0.028(3) -0.002(3) 0.003(2) 0.006(2)
N2 0.018(3) 0.025(3) 0.027(3) -0.004(2) 0.001(2) -0.003(2)
N3 0.020(3) 0.025(3) 0.020(3) 0.000(2) 0.003(2) -0.001(2)
N4 0.023(3) 0.029(3) 0.019(3) -0.002(3) 0.007(2) 0.005(2)
N5 0.022(3) 0.030(3) 0.017(3) -0.001(2) 0.002(2) 0.002(2)
O1 0.068(4) 0.050(4) 0.038(3) -0.003(3) -0.007(3) 0.001(3)
O2 0.039(3) 0.065(4) 0.029(3) -0.011(3) 0.014(2) 0.006(2)
O3 0.050(3) 0.071(4) 0.027(3) -0.004(3) -0.017(2) 0.014(3)
O4 0.022(2) 0.037(3) 0.019(2) -0.001(2) 0.0028(17) 0.0056(18)
O5 0.111(5) 0.116(6) 0.030(3) 0.019(4) 0.011(3) 0.027(4)
Cl1 0.0377(9) 0.0413(10) 0.0402(10) -0.0065(9) 0.0078(7) -0.0014(7)
Re1 0.02396(13) 0.02893(15) 0.01885(14) -0.00345(14) 0.00208(9) 0.00180(12)

loop_
_atom_type_symbol
_atom_type_description
_atom_type_scat_dispersion_real
_atom_type_scat_dispersion_imag
_atom_type_scat_source
C C 0.0033 0.0016 'International Tables Vol C Tables 4.2.6.8 and 6.1.1.4'
H H 0 0 'International Tables Vol C Tables 4.2.6.8 and 6.1.1.4'
N N 0.0061 0.0033 'International Tables Vol C Tables 4.2.6.8 and 6.1.1.4'
O O 0.0106 0.006 'International Tables Vol C Tables 4.2.6.8 and 6.1.1.4'
Cl Cl 0.1484 0.1585 'International Tables Vol C Tables 4.2.6.8 and 6.1.1.4'
Re Re -1.0185 7.231 'International Tables Vol C Tables 4.2.6.8 and 6.1.1.4'

loop_
_geom_angle_atom_site_label_1
_geom_angle_atom_site_label_2
_geom_angle_atom_site_label_3
_geom_angle
O1 C1 Re1 176.0(6)
O2 C2 Re1 177.6(6)
O3 C3 Re1 177.4(5)
N2 C4 C5 124.0(6)
N2 C4 H4 118
C5 C4 H4 118
C4 C5 C6 118.9(6)
C4 C5 H5 120.6
C6 C5 H5 120.6
C7 C6 C5 118.5(6)
C7 C6 H6 120.8
C5 C6 H6 120.8
C6 C7 C8 119.1(6)
C6 C7 H7 120.4
C8 C7 H7 120.4
N2 C8 C7 123.1(5)
N2 C8 C9 113.7(5)
C7 C8 C9 123.2(5)
N3 C9 C10 106.8(5)
N3 C9 C8 118.8(5)
C10 C9 C8 134.3(5)
N5 C10 C9 105.2(5)
N5 C10 H10 127.4
C9 C10 H10 127.4
C16 C11 C12 122.7(5)
C16 C11 N5 119.2(5)
C12 C11 N5 118.1(5)
C13 C12 C11 120.3(5)
C13 C12 H12 119.8
C11 C12 H12 119.8
C14 C13 C12 118.5(6)
C14 C13 H13 120.8
C12 C13 H13 120.8
C13 C14 C15 119.2(5)
C13 C14 N1 131.5(5)
C15 C14 N1 109.3(5)
C16 C15 O4 127.6(5)
C16 C15 C14 124.5(5)
O4 C15 C14 107.9(5)
C11 C16 C15 114.8(5)
C11 C16 H16 122.6
C15 C16 H16 122.6
N1 C17 O4 115.8(5)
N1 C17 C18 127.8(5)
O4 C17 C18 116.4(5)
C23 C18 C19 119.3(5)
C23 C18 C17 121.6(6)
C19 C18 C17 119.1(5)
C20 C19 C18 119.8(6)
C20 C19 H19 120.1
C18 C19 H19 120.1
C19 C20 C21 120.5(6)
C19 C20 H20 119.8
C21 C20 H20 119.8
C22 C21 C20 119.5(6)
C22 C21 H21 120.2
C20 C21 H21 120.2
C21 C22 C23 120.0(6)
C21 C22 H22 120
C23 C22 H22 120
C18 C23 C22 120.9(6)
C18 C23 H23 119.5
C22 C23 H23 119.5
O5 C24 C26 120.3(7)
O5 C24 C25 121.5(7)
C26 C24 C25 118.2(6)
C24 C25 H25A 109.5
C24 C25 H25B 109.5
H25A C25 H25B 109.5
C24 C25 H25C 109.5
H25A C25 H25C 109.5
H25B C25 H25C 109.5
C24 C26 H26A 109.5
C24 C26 H26B 109.5
H26A C26 H26B 109.5
C24 C26 H26C 109.5
H26A C26 H26C 109.5
H26B C26 H26C 109.5
C17 N1 C14 103.7(5)
C4 N2 C8 116.5(5)
C4 N2 Re1 126.6(4)
C8 N2 Re1 116.7(3)
N4 N3 C9 110.7(5)
N4 N3 Re1 133.8(3)
C9 N3 Re1 115.5(4)
N3 N4 N5 105.6(4)
C10 N5 N4 111.7(4)
C10 N5 C11 127.4(5)
N4 N5 C11 120.7(4)
C15 O4 C17 103.3(4)
C3 Re1 C2 90.5(2)
C3 Re1 C1 90.9(3)
C2 Re1 C1 88.3(3)
C3 Re1 N3 96.2(2)
C2 Re1 N3 173.2(2)
C1 Re1 N3 93.0(2)
C3 Re1 N2 169.9(2)
C2 Re1 N2 98.3(2)
C1 Re1 N2 94.2(2)
N3 Re1 N2 74.94(16)
C3 Re1 Cl1 91.93(19)
C2 Re1 Cl1 92.71(19)
C1 Re1 Cl1 176.98(17)
N3 Re1 Cl1 85.64(13)
N2 Re1 Cl1 82.80(12)

loop_
_geom_bond_atom_site_label_1
_geom_bond_atom_site_label_2
_geom_bond_distance
C1 O1 1.061(7)
C1 Re1 1.944(7)
C2 O2 1.144(7)
C2 Re1 1.923(7)
C3 O3 1.151(6)
C3 Re1 1.915(6)
C4 N2 1.326(7)
C4 C5 1.376(8)
C4 H4 0.95
C5 C6 1.390(8)
C5 H5 0.95
C6 C7 1.365(8)
C6 H6 0.95
C7 C8 1.385(8)
C7 H7 0.95
C8 N2 1.358(7)
C8 C9 1.449(7)
C9 N3 1.362(6)
C9 C10 1.375(7)
C10 N5 1.340(6)
C10 H10 0.95
C11 C16 1.368(7)
C11 C12 1.395(8)
C11 N5 1.430(7)
C12 C13 1.379(8)
C12 H12 0.95
C13 C14 1.370(7)
C13 H13 0.95
C14 C15 1.382(8)
C14 N1 1.403(7)
C15 C16 1.378(7)
C15 O4 1.380(6)
C16 H16 0.95
C17 N1 1.296(7)
C17 O4 1.383(6)
C17 C18 1.460(7)
C18 C23 1.366(8)
C18 C19 1.401(8)
C19 C20 1.373(8)
C19 H19 0.95
C20 C21 1.386(9)
C20 H20 0.95
C21 C22 1.379(9)
C21 H21 0.95
C22 C23 1.380(8)
C22 H22 0.95
C23 H23 0.95
C24 O5 1.196(8)
C24 C26 1.485(9)
C24 C25 1.503(10)
C25 H25A 0.98
C25 H25B 0.98
C25 H25C 0.98
C26 H26A 0.98
C26 H26B 0.98
C26 H26C 0.98
N2 Re1 2.203(4)
N3 N4 1.313(6)
N3 Re1 2.157(4)
N4 N5 1.347(6)
Cl1 Re1 2.4799(17)
